data_4073982
loop_
_publ_author_name
'Dugal-Tessier, Julien'
'Dake, Gregory R.'
'Gates, Derek P.'

_publ_section_title
;
 P,N-Chelate Complexes of Pd(II) and Pt(II) Based on a Phosphaalkene
 Motif:&#x00A0; A Catalyst for the Overman&#x2212;Claisen Rearrangement
;
_journal_issue 25
_journal_name_full Organometallics
_journal_page_first 6481
_journal_paper_doi 10.1021/om700784x
_journal_volume 26
_journal_year 2007
_chemical_formula_sum 'C21.5 H21 Cl3 N P Pt'
_chemical_formula_weight 625.80
_chemical_name_systematic
;
 ?
;
_space_group_IT_number 2
_symmetry_cell_setting triclinic
_symmetry_space_group_name_Hall '-P 1'
_symmetry_space_group_name_H-M 'P -1'
_atom_sites_solution_hydrogens geom
_atom_sites_solution_primary direct
_atom_sites_solution_secondary difmap
_audit_creation_method SHELXL-97
_cell_angle_alpha 105.168(6)
_cell_angle_beta 108.919(5)
_cell_angle_gamma 95.834(6)
_cell_formula_units_Z 2
_cell_length_a 9.8721(7)
_cell_length_b 10.2072(7)
_cell_length_c 12.0467(8)
_cell_measurement_reflns_used 8202
_cell_measurement_temperature 173(2)
_cell_measurement_theta_max 27.34
_cell_measurement_theta_min 2.33
_cell_volume 1084.96(14)
_computing_structure_refinement 'SHELXL-97 (Sheldrick, 1997)'
_diffrn_ambient_temperature 173(2)
_diffrn_measured_fraction_theta_full 0.807
_diffrn_measured_fraction_theta_max 0.807
_diffrn_measurement_device_type 'Rigaku/ADSC CCD'
_diffrn_measurement_method 'area cdetector'
_diffrn_radiation_monochromator graphite
_diffrn_radiation_source 'fine-focus sealed tube'
_diffrn_radiation_type MoK\a
_diffrn_radiation_wavelength 0.71073
_diffrn_reflns_av_R_equivalents 0.0246
_diffrn_reflns_av_sigmaI/netI 0.0256
_diffrn_reflns_limit_h_max 12
_diffrn_reflns_limit_h_min -10
_diffrn_reflns_limit_k_max 12
_diffrn_reflns_limit_k_min -11
_diffrn_reflns_limit_l_max 14
_diffrn_reflns_limit_l_min -15
_diffrn_reflns_number 7054
_diffrn_reflns_theta_full 27.58
_diffrn_reflns_theta_max 27.58
_diffrn_reflns_theta_min 2.35
_exptl_absorpt_coefficient_mu 6.917
_exptl_absorpt_correction_T_max 0.436
_exptl_absorpt_correction_T_min 0.239
_exptl_absorpt_correction_type multi-scan
_exptl_crystal_colour yellow
_exptl_crystal_density_diffrn 1.916
_exptl_crystal_density_method 'not measured'
_exptl_crystal_description needle
_exptl_crystal_F_000 602
_exptl_crystal_size_max 0.35
_exptl_crystal_size_mid 0.20
_exptl_crystal_size_min 0.12
_refine_diff_density_max 2.176
_refine_diff_density_min -1.484
_refine_diff_density_rms 0.146
_refine_ls_extinction_method none
_refine_ls_goodness_of_fit_ref 1.090
_refine_ls_hydrogen_treatment constr
_refine_ls_matrix_type full
_refine_ls_number_parameters 264
_refine_ls_number_reflns 4068
_refine_ls_number_restraints 0
_refine_ls_restrained_S_all 1.090
_refine_ls_R_factor_all 0.0285
_refine_ls_R_factor_gt 0.0259
_refine_ls_shift/su_max 0.001
_refine_ls_shift/su_mean 0.000
_refine_ls_structure_factor_coef Fsqd
_refine_ls_weighting_details 'calc w=1/[\s^2^(Fo^2^)+(0.0476P)^2^+0.0000P] where P=(Fo^2^+2Fc^2^)/3'
_refine_ls_weighting_scheme calc
_refine_ls_wR_factor_gt 0.0653
_refine_ls_wR_factor_ref 0.0662
_reflns_number_gt 3850
_reflns_number_total 4068
_reflns_threshold_expression >2sigma(I)
_cod_data_source_file om700784x-file001.cif
_cod_data_source_block dg034
_cod_original_cell_volume 1084.96(13)
_cod_original_formula_sum 'C21.50 H21 Cl3 N P Pt'
_cod_database_code 4073982

loop_
_symmetry_equiv_pos_as_xyz
'x, y, z'
'-x, -y, -z'

loop_
_atom_site_label
_atom_site_type_symbol
_atom_site_fract_x
_atom_site_fract_y
_atom_site_fract_z
_atom_site_U_iso_or_equiv
_atom_site_adp_type
_atom_site_occupancy
_atom_site_symmetry_multiplicity
_atom_site_calc_flag
_atom_site_refinement_flags
C1 C 0.6530(4) 0.2567(4) 0.3276(4) 0.0149(8) Uani 1 1 d .
C2 C 0.6295(4) 0.3898(5) 0.3753(4) 0.0202(9) Uani 1 1 d .
C3 C 0.4986(5) 0.4239(5) 0.3157(4) 0.0234(9) Uani 1 1 d .
H3 H 0.4805 0.5129 0.3483 0.028 Uiso 1 1 calc R
C4 C 0.3924(5) 0.3291(5) 0.2080(4) 0.0231(9) Uani 1 1 d .
C5 C 0.4174(4) 0.1990(5) 0.1641(4) 0.0214(9) Uani 1 1 d .
H5 H 0.3447 0.1345 0.0921 0.026 Uiso 1 1 calc R
C6 C 0.5465(4) 0.1579(4) 0.2216(4) 0.0180(8) Uani 1 1 d .
C7 C 0.7423(5) 0.4948(5) 0.4866(5) 0.0302(10) Uani 1 1 d .
H7A H 0.7011 0.5759 0.5122 0.045 Uiso 1 1 calc R
H7B H 0.8272 0.5232 0.4667 0.045 Uiso 1 1 calc R
H7C H 0.7727 0.4544 0.5539 0.045 Uiso 1 1 calc R
C8 C 0.2511(5) 0.3712(6) 0.1441(5) 0.0350(12) Uani 1 1 d .
H8A H 0.2535 0.4672 0.1887 0.053 Uiso 0.50 1 calc PR
H8B H 0.1677 0.3099 0.1435 0.053 Uiso 0.50 1 calc PR
H8C H 0.2413 0.3637 0.0589 0.053 Uiso 0.50 1 calc PR
H8D H 0.1881 0.2933 0.0721 0.053 Uiso 0.50 1 calc PR
H8E H 0.2740 0.4507 0.1173 0.053 Uiso 0.50 1 calc PR
H8F H 0.2004 0.3968 0.2018 0.053 Uiso 0.50 1 calc PR
C9 C 0.5639(5) 0.0122(5) 0.1716(4) 0.0289(10) Uani 1 1 d .
H9A H 0.4751 -0.0399 0.1009 0.043 Uiso 1 1 calc R
H9B H 0.5802 -0.0326 0.2362 0.043 Uiso 1 1 calc R
H9C H 0.6479 0.0140 0.1451 0.043 Uiso 1 1 calc R
C10 C 0.9388(4) 0.2021(4) 0.3259(4) 0.0148(8) Uani 1 1 d .
C11 C 0.9118(4) 0.2291(4) 0.2066(4) 0.0167(8) Uani 1 1 d .
C12 C 0.9049(5) 0.3636(5) 0.2022(4) 0.0247(10) Uani 1 1 d .
H12 H 0.9147 0.4348 0.2749 0.030 Uiso 1 1 calc R
C13 C 0.8840(6) 0.3950(6) 0.0931(5) 0.0330(11) Uani 1 1 d .
H13 H 0.8824 0.4876 0.0921 0.040 Uiso 1 1 calc R
C14 C 0.8657(5) 0.2914(6) -0.0138(4) 0.0314(11) Uani 1 1 d .
H14 H 0.8496 0.3122 -0.0888 0.038 Uiso 1 1 calc R
C15 C 0.8709(5) 0.1552(5) -0.0112(4) 0.0288(10) Uani 1 1 d .
H15 H 0.8576 0.0836 -0.0847 0.035 Uiso 1 1 calc R
C16 C 0.8954(5) 0.1251(5) 0.0982(4) 0.0240(9) Uani 1 1 d .
H16 H 0.9011 0.0332 0.0999 0.029 Uiso 1 1 calc R
C17 C 1.0783(4) 0.1735(4) 0.3964(4) 0.0144(8) Uani 1 1 d .
C18 C 1.1877(4) 0.1518(4) 0.3480(4) 0.0176(8) Uani 1 1 d .
H18 H 1.1702 0.1472 0.2646 0.021 Uiso 1 1 calc R
C19 C 1.3228(5) 0.1368(5) 0.4222(4) 0.0221(9) Uani 1 1 d .
H19 H 1.3985 0.1231 0.3904 0.026 Uiso 1 1 calc R
C20 C 1.3447(5) 0.1421(5) 0.5417(5) 0.0260(10) Uani 1 1 d .
H20 H 1.4366 0.1341 0.5944 0.031 Uiso 1 1 calc R
C21 C 1.2324(4) 0.1593(5) 0.5849(4) 0.0223(9) Uani 1 1 d .
H21 H 1.2484 0.1606 0.6673 0.027 Uiso 1 1 calc R
N1 N 1.1005(3) 0.1744(4) 0.5152(3) 0.0141(7) Uani 1 1 d .
P1 P 0.82401(11) 0.21560(12) 0.40242(10) 0.0157(2) Uani 1 1 d .
Cl1 Cl 0.74061(12) 0.23058(14) 0.64573(11) 0.0278(2) Uani 1 1 d .
Cl2 Cl 1.07227(12) 0.18788(13) 0.77934(10) 0.0274(2) Uani 1 1 d .
Pt1 Pt 0.935476(14) 0.200644(14) 0.584668(12) 0.01341(7) Uani 1 1 d .
Cl3 Cl 0.4665(8) 0.3939(7) -0.0705(5) 0.0889(16) Uani 0.50 1 d P
C22 C 0.5773(14) 0.5203(19) 0.0682(13) 0.055(4) Uani 0.50 1 d P
H22A H 0.6082 0.4761 0.1338 0.066 Uiso 0.50 1 calc PR
H22B H 0.6664 0.5615 0.0585 0.066 Uiso 0.50 1 calc PR
Cl4 Cl 0.4913(4) 0.6464(4) 0.1116(6) 0.0739(15) Uani 0.50 1 d P

loop_
_atom_site_aniso_label
_atom_site_aniso_U_11
_atom_site_aniso_U_22
_atom_site_aniso_U_33
_atom_site_aniso_U_23
_atom_site_aniso_U_13
_atom_site_aniso_U_12
C1 0.0132(17) 0.019(2) 0.017(2) 0.0080(17) 0.0075(16) 0.0074(15)
C2 0.0177(19) 0.023(2) 0.022(2) 0.0085(18) 0.0081(18) 0.0039(16)
C3 0.024(2) 0.024(2) 0.028(2) 0.013(2) 0.010(2) 0.0122(18)
C4 0.017(2) 0.035(3) 0.023(2) 0.017(2) 0.0073(18) 0.0068(18)
C5 0.0159(19) 0.028(2) 0.016(2) 0.0072(18) 0.0016(17) -0.0004(17)
C6 0.0165(18) 0.022(2) 0.016(2) 0.0084(18) 0.0050(17) 0.0025(16)
C7 0.028(2) 0.021(2) 0.033(3) 0.001(2) 0.006(2) 0.0041(18)
C8 0.022(2) 0.044(3) 0.045(3) 0.027(3) 0.008(2) 0.014(2)
C9 0.031(2) 0.028(3) 0.017(2) 0.000(2) 0.001(2) 0.008(2)
C10 0.0141(18) 0.015(2) 0.016(2) 0.0043(16) 0.0063(16) 0.0023(14)
C11 0.0128(18) 0.025(2) 0.015(2) 0.0063(17) 0.0069(16) 0.0058(16)
C12 0.029(2) 0.028(3) 0.018(2) 0.0085(19) 0.0068(19) 0.0126(19)
C13 0.038(3) 0.040(3) 0.031(3) 0.021(2) 0.014(2) 0.019(2)
C14 0.027(2) 0.059(4) 0.018(2) 0.022(2) 0.010(2) 0.018(2)
C15 0.029(2) 0.038(3) 0.014(2) 0.002(2) 0.0066(19) 0.002(2)
C16 0.025(2) 0.028(3) 0.019(2) 0.0034(19) 0.0131(19) 0.0025(18)
C17 0.0176(19) 0.012(2) 0.014(2) 0.0031(16) 0.0057(17) 0.0030(15)
C18 0.0176(19) 0.018(2) 0.019(2) 0.0053(17) 0.0090(18) 0.0047(16)
C19 0.021(2) 0.019(2) 0.034(3) 0.0105(19) 0.016(2) 0.0102(16)
C20 0.018(2) 0.029(3) 0.035(3) 0.017(2) 0.009(2) 0.0111(18)
C21 0.0152(19) 0.029(3) 0.028(2) 0.017(2) 0.0067(19) 0.0084(17)
N1 0.0091(14) 0.0211(19) 0.0168(17) 0.0079(14) 0.0084(14) 0.0051(13)
P1 0.0127(5) 0.0227(6) 0.0121(5) 0.0057(4) 0.0044(4) 0.0053(4)
Cl1 0.0213(5) 0.0460(7) 0.0230(6) 0.0121(5) 0.0151(5) 0.0101(5)
Cl2 0.0275(5) 0.0419(7) 0.0158(5) 0.0141(5) 0.0067(5) 0.0110(5)
Pt1 0.01330(9) 0.01611(11) 0.01132(10) 0.00505(7) 0.00462(7) 0.00264(6)
Cl3 0.098(5) 0.077(4) 0.088(4) 0.006(3) 0.048(3) 0.011(3)
C22 0.036(7) 0.082(12) 0.054(9) 0.033(8) 0.015(6) 0.017(7)
Cl4 0.0341(17) 0.038(2) 0.121(4) 0.010(2) 0.005(2) 0.0043(14)

loop_
_atom_type_symbol
_atom_type_description
_atom_type_scat_dispersion_real
_atom_type_scat_dispersion_imag
_atom_type_scat_source
C C 0.0033 0.0016 'International Tables Vol C Tables 4.2.6.8 and 6.1.1.4'
H H 0.0000 0.0000 'International Tables Vol C Tables 4.2.6.8 and 6.1.1.4'
N N 0.0061 0.0033 'International Tables Vol C Tables 4.2.6.8 and 6.1.1.4'
P P 0.1023 0.0942 'International Tables Vol C Tables 4.2.6.8 and 6.1.1.4'
Cl Cl 0.1484 0.1585 'International Tables Vol C Tables 4.2.6.8 and 6.1.1.4'
Pt Pt -1.7033 8.3905 'International Tables Vol C Tables 4.2.6.8 and 6.1.1.4'

loop_
_geom_angle_atom_site_label_1
_geom_angle_atom_site_label_2
_geom_angle_atom_site_label_3
_geom_angle
_geom_angle_site_symmetry_1
_geom_angle_site_symmetry_3
C2 C1 C6 121.4(4) . .
C2 C1 P1 118.3(3) . .
C6 C1 P1 120.3(3) . .
C3 C2 C1 118.7(4) . .
C3 C2 C7 119.7(4) . .
C1 C2 C7 121.6(4) . .
C2 C3 C4 121.1(4) . .
C2 C3 H3 119.4 . .
C4 C3 H3 119.4 . .
C5 C4 C3 118.9(4) . .
C5 C4 C8 121.5(4) . .
C3 C4 C8 119.6(4) . .
C4 C5 C6 122.4(4) . .
C4 C5 H5 118.8 . .
C6 C5 H5 118.8 . .
C5 C6 C1 117.4(4) . .
C5 C6 C9 119.6(4) . .
C1 C6 C9 123.0(4) . .
C2 C7 H7A 109.5 . .
C2 C7 H7B 109.5 . .
H7A C7 H7B 109.5 . .
C2 C7 H7C 109.5 . .
H7A C7 H7C 109.5 . .
H7B C7 H7C 109.5 . .
C4 C8 H8A 109.5 . .
C4 C8 H8B 109.5 . .
H8A C8 H8B 109.5 . .
C4 C8 H8C 109.5 . .
H8A C8 H8C 109.5 . .
H8B C8 H8C 109.5 . .
C4 C8 H8D 109.5 . .
H8A C8 H8D 141.1 . .
H8B C8 H8D 56.3 . .
H8C C8 H8D 56.3 . .
C4 C8 H8E 109.5 . .
H8A C8 H8E 56.3 . .
H8B C8 H8E 141.1 . .
H8C C8 H8E 56.3 . .
H8D C8 H8E 109.5 . .
C4 C8 H8F 109.5 . .
H8A C8 H8F 56.3 . .
H8B C8 H8F 56.3 . .
H8C C8 H8F 141.1 . .
H8D C8 H8F 109.5 . .
H8E C8 H8F 109.5 . .
C6 C9 H9A 109.5 . .
C6 C9 H9B 109.5 . .
H9A C9 H9B 109.5 . .
C6 C9 H9C 109.5 . .
H9A C9 H9C 109.5 . .
H9B C9 H9C 109.5 . .
C17 C10 C11 122.6(3) . .
C17 C10 P1 112.3(3) . .
C11 C10 P1 124.8(3) . .
C12 C11 C16 118.8(4) . .
C12 C11 C10 118.9(4) . .
C16 C11 C10 122.4(4) . .
C13 C12 C11 121.0(4) . .
C13 C12 H12 119.5 . .
C11 C12 H12 119.5 . .
C14 C13 C12 119.9(5) . .
C14 C13 H13 120.1 . .
C12 C13 H13 120.1 . .
C13 C14 C15 119.8(4) . .
C13 C14 H14 120.1 . .
C15 C14 H14 120.1 . .
C16 C15 C14 120.1(4) . .
C16 C15 H15 120.0 . .
C14 C15 H15 120.0 . .
C15 C16 C11 120.4(4) . .
C15 C16 H16 119.8 . .
C11 C16 H16 119.8 . .
N1 C17 C18 120.5(4) . .
N1 C17 C10 117.4(3) . .
C18 C17 C10 122.1(4) . .
C19 C18 C17 119.9(4) . .
C19 C18 H18 120.1 . .
C17 C18 H18 120.1 . .
C20 C19 C18 118.9(4) . .
C20 C19 H19 120.6 . .
C18 C19 H19 120.6 . .
C19 C20 C21 119.5(4) . .
C19 C20 H20 120.2 . .
C21 C20 H20 120.2 . .
N1 C21 C20 122.9(4) . .
N1 C21 H21 118.5 . .
C20 C21 H21 118.5 . .
C21 N1 C17 118.3(3) . .
C21 N1 Pt1 121.4(3) . .
C17 N1 Pt1 120.3(3) . .
C10 P1 C1 116.15(19) . .
C10 P1 Pt1 108.64(14) . .
C1 P1 Pt1 134.76(13) . .
N1 Pt1 P1 81.17(10) . .
N1 Pt1 Cl1 175.18(9) . .
P1 Pt1 Cl1 94.02(4) . .
N1 Pt1 Cl2 94.80(10) . .
P1 Pt1 Cl2 175.75(4) . .
Cl1 Pt1 Cl2 90.02(4) . .
Cl4 Cl3 C22 133.9(13) 2_665 2_665
Cl4 Cl3 C22 115.9(9) 2_665 .
C22 Cl3 C22 73.8(10) 2_665 .
Cl4 Cl3 Cl3 130.6(8) 2_665 2_665
C22 Cl3 Cl3 48.2(8) 2_665 2_665
C22 Cl3 Cl3 25.6(5) . 2_665
Cl4 C22 Cl3 112.3(8) . .
Cl4 C22 H22A 109.2 . .
Cl3 C22 H22A 109.2 . .
Cl4 C22 H22B 109.2 . .
Cl3 C22 H22B 109.2 . .
H22A C22 H22B 107.9 . .
Cl3 Cl4 C22 25.8(8) 2_665 .
Cl3 Cl4 C22 45.1(7) 2_665 2_665
C22 Cl4 C22 51.3(7) . 2_665

loop_
_geom_bond_atom_site_label_1
_geom_bond_atom_site_label_2
_geom_bond_distance
_geom_bond_site_symmetry_2
C1 C2 1.404(6) .
C1 C6 1.412(6) .
C1 P1 1.787(4) .
C2 C3 1.389(6) .
C2 C7 1.491(6) .
C3 C4 1.405(7) .
C3 H3 0.9500 .
C4 C5 1.375(7) .
C4 C8 1.523(6) .
C5 C6 1.402(6) .
C5 H5 0.9500 .
C6 C9 1.502(6) .
C7 H7A 0.9800 .
C7 H7B 0.9800 .
C7 H7C 0.9800 .
C8 H8A 0.9800 .
C8 H8B 0.9800 .
C8 H8C 0.9800 .
C8 H8D 0.9800 .
C8 H8E 0.9800 .
C8 H8F 0.9800 .
C9 H9A 0.9800 .
C9 H9B 0.9800 .
C9 H9C 0.9800 .
C10 C17 1.468(5) .
C10 C11 1.479(6) .
C10 P1 1.672(4) .
C11 C12 1.395(7) .
C11 C16 1.400(6) .
C12 C13 1.389(7) .
C12 H12 0.9500 .
C13 C14 1.381(8) .
C13 H13 0.9500 .
C14 C15 1.405(8) .
C14 H14 0.9500 .
C15 C16 1.382(6) .
C15 H15 0.9500 .
C16 H16 0.9500 .
C17 N1 1.373(5) .
C17 C18 1.395(6) .
C18 C19 1.393(6) .
C18 H18 0.9500 .
C19 C20 1.371(7) .
C19 H19 0.9500 .
C20 C21 1.377(6) .
C20 H20 0.9500 .
C21 N1 1.350(5) .
C21 H21 0.9500 .
N1 Pt1 2.069(3) .
P1 Pt1 2.1673(11) .
Cl1 Pt1 2.2923(11) .
Cl2 Pt1 2.3415(11) .
Cl3 Cl4 0.806(6) 2_665
Cl3 C22 1.013(16) 2_665
Cl3 C22 1.747(16) .
Cl3 Cl3 2.251(12) 2_665
C22 Cl4 1.676(17) .
C22 H22A 0.9900 .
C22 H22B 0.9900 .
Cl4 Cl3 0.806(6) 2_665
Cl4 C22 2.220(18) 2_665

loop_
_geom_torsion_atom_site_label_1
_geom_torsion_atom_site_label_2
_geom_torsion_atom_site_label_3
_geom_torsion_atom_site_label_4
_geom_torsion
_geom_torsion_site_symmetry_1
_geom_torsion_site_symmetry_4
C6 C1 C2 C3 -0.4(6) . .
P1 C1 C2 C3 178.2(3) . .
C6 C1 C2 C7 -179.4(4) . .
P1 C1 C2 C7 -0.8(5) . .
C1 C2 C3 C4 -1.5(6) . .
C7 C2 C3 C4 177.6(4) . .
C2 C3 C4 C5 2.3(7) . .
C2 C3 C4 C8 -179.0(4) . .
C3 C4 C5 C6 -1.2(6) . .
C8 C4 C5 C6 -179.8(4) . .
C4 C5 C6 C1 -0.6(6) . .
C4 C5 C6 C9 177.5(4) . .
C2 C1 C6 C5 1.4(6) . .
P1 C1 C6 C5 -177.1(3) . .
C2 C1 C6 C9 -176.6(4) . .
P1 C1 C6 C9 4.8(6) . .
C17 C10 C11 C12 -108.0(5) . .
P1 C10 C11 C12 65.7(5) . .
C17 C10 C11 C16 70.9(6) . .
P1 C10 C11 C16 -115.5(4) . .
C16 C11 C12 C13 -0.8(7) . .
C10 C11 C12 C13 178.1(4) . .
C11 C12 C13 C14 1.8(7) . .
C12 C13 C14 C15 -1.1(7) . .
C13 C14 C15 C16 -0.5(7) . .
C14 C15 C16 C11 1.5(7) . .
C12 C11 C16 C15 -0.9(6) . .
C10 C11 C16 C15 -179.7(4) . .
C11 C10 C17 N1 168.7(4) . .
P1 C10 C17 N1 -5.7(5) . .
C11 C10 C17 C18 -8.7(6) . .
P1 C10 C17 C18 176.9(3) . .
N1 C17 C18 C19 -2.8(6) . .
C10 C17 C18 C19 174.5(4) . .
C17 C18 C19 C20 0.8(7) . .
C18 C19 C20 C21 1.3(7) . .
C19 C20 C21 N1 -1.5(7) . .
C20 C21 N1 C17 -0.5(7) . .
C20 C21 N1 Pt1 -179.8(4) . .
C18 C17 N1 C21 2.6(6) . .
C10 C17 N1 C21 -174.8(4) . .
C18 C17 N1 Pt1 -178.1(3) . .
C10 C17 N1 Pt1 4.4(5) . .
C17 C10 P1 C1 177.8(3) . .
C11 C10 P1 C1 3.6(4) . .
C17 C10 P1 Pt1 4.3(3) . .
C11 C10 P1 Pt1 -169.9(3) . .
C2 C1 P1 C10 -108.3(3) . .
C6 C1 P1 C10 70.3(4) . .
C2 C1 P1 Pt1 63.0(4) . .
C6 C1 P1 Pt1 -118.4(3) . .
C21 N1 Pt1 P1 178.0(3) . .
C17 N1 Pt1 P1 -1.3(3) . .
C21 N1 Pt1 Cl1 -180(21) . .
C17 N1 Pt1 Cl1 0.9(14) . .
C21 N1 Pt1 Cl2 -0.7(3) . .
C17 N1 Pt1 Cl2 -179.9(3) . .
C10 P1 Pt1 N1 -1.70(18) . .
C1 P1 Pt1 N1 -173.4(2) . .
C10 P1 Pt1 Cl1 178.48(16) . .
C1 P1 Pt1 Cl1 6.8(2) . .
C10 P1 Pt1 Cl2 16.8(6) . .
C1 P1 Pt1 Cl2 -155.0(5) . .
Cl4 Cl3 C22 Cl4 152.0(9) 2_665 .
C22 Cl3 C22 Cl4 20.5(6) 2_665 .
Cl3 Cl3 C22 Cl4 20.5(6) 2_665 .
Cl3 C22 Cl4 Cl3 -76.3(16) . 2_665
Cl3 C22 Cl4 C22 -11.3(4) . 2_665
